data_7205975
loop_
_publ_author_name
'Cucos, Andrei'
'Ursu, Andrei'
'Madalan, Augustin M.'
'Duhayon, Carine'
'Sutter, Jean-Pascal'
'Andruh, Marius'

_publ_section_title
;
 Co-crystallization of coordination compounds through
 second-coordination sphere interactions
;
_journal_issue 11
_journal_name_full CrystEngComm
_journal_page_first 3756
_journal_paper_doi 10.1039/c1ce05112a
_journal_volume 13
_journal_year 2011
_chemical_formula_sum 'C44 H48 Cl N5 Ni2 O12'
_chemical_formula_weight 991.74
_chemical_name_systematic
;
?
;
_space_group_IT_number 14
_symmetry_cell_setting monoclinic
_symmetry_space_group_name_Hall '-P 2yn'
_symmetry_space_group_name_H-M 'P 1 21/n 1'
_atom_sites_solution_hydrogens geom
_atom_sites_solution_primary direct
_atom_sites_solution_secondary difmap
_audit_creation_method SHELXL-97
_cell_angle_alpha 90.00
_cell_angle_beta 114.441(4)
_cell_angle_gamma 90.00
_cell_formula_units_Z 4
_cell_length_a 13.8843(8)
_cell_length_b 23.6202(10)
_cell_length_c 14.7348(8)
_cell_measurement_reflns_used 11325
_cell_measurement_temperature 293(2)
_cell_measurement_theta_max 25.00
_cell_measurement_theta_min 2.50
_cell_volume 4399.2(4)
_computing_cell_refinement X-Area
_computing_data_collection X-Area
_computing_data_reduction X-Area
_computing_structure_refinement 'SHELXL-97 (Sheldrick, 1997)'
_computing_structure_solution 'SHELXS-97 (Sheldrick, 1997)'
_diffrn_ambient_temperature 293(2)
_diffrn_measured_fraction_theta_full 0.991
_diffrn_measured_fraction_theta_max 0.991
_diffrn_measurement_device_type 'STOE-IPDS II'
_diffrn_measurement_method 'omega scans'
_diffrn_radiation_monochromator graphite
_diffrn_radiation_source 'fine-focus sealed tube'
_diffrn_radiation_type MoK\a
_diffrn_radiation_wavelength 0.71073
_diffrn_reflns_av_R_equivalents 0.0431
_diffrn_reflns_av_sigmaI/netI 0.0416
_diffrn_reflns_limit_h_max 17
_diffrn_reflns_limit_h_min -17
_diffrn_reflns_limit_k_max 29
_diffrn_reflns_limit_k_min -29
_diffrn_reflns_limit_l_max 18
_diffrn_reflns_limit_l_min -18
_diffrn_reflns_number 35615
_diffrn_reflns_theta_full 26.41
_diffrn_reflns_theta_max 26.41
_diffrn_reflns_theta_min 2.30
_exptl_absorpt_coefficient_mu 0.986
_exptl_absorpt_correction_T_max 0.7424
_exptl_absorpt_correction_T_min 0.5896
_exptl_absorpt_correction_type multi-scan
_exptl_absorpt_process_details
;
[c.f. r.h. blessing, acta cryst. (1995), a51, 33-38]
;
_exptl_crystal_colour brown
_exptl_crystal_density_diffrn 1.497
_exptl_crystal_density_meas ?
_exptl_crystal_density_method 'not measured'
_exptl_crystal_description prism
_exptl_crystal_F_000 2064
_exptl_crystal_size_max 0.5
_exptl_crystal_size_mid 0.3
_exptl_crystal_size_min 0.25
_refine_diff_density_max 0.904
_refine_diff_density_min -0.843
_refine_diff_density_rms 0.070
_refine_ls_extinction_method none
_refine_ls_goodness_of_fit_ref 1.035
_refine_ls_hydrogen_treatment constr
_refine_ls_matrix_type full
_refine_ls_number_parameters 587
_refine_ls_number_reflns 8966
_refine_ls_number_restraints 3
_refine_ls_restrained_S_all 1.040
_refine_ls_R_factor_all 0.0984
_refine_ls_R_factor_gt 0.0662
_refine_ls_shift/su_max 0.001
_refine_ls_shift/su_mean 0.000
_refine_ls_structure_factor_coef Fsqd
_refine_ls_weighting_details 'calc w=1/[\s^2^(Fo^2^)+(0.1084P)^2^+1.4110P] where P=(Fo^2^+2Fc^2^)/3'
_refine_ls_weighting_scheme calc
_refine_ls_wR_factor_gt 0.1716
_refine_ls_wR_factor_ref 0.1897
_reflns_number_gt 6280
_reflns_number_total 8966
_reflns_threshold_expression >2sigma(I)
_cod_data_source_file c1ce05112a.txt
_cod_data_source_block shelxlC3
_cod_depositor_comments
;
The following automatic conversions were performed:
'_symmetry_cell_setting' value 'Monoclinic' changed to 'monoclinic'
according to '/home/saulius/struct/CIF-dictionaries/cif_core.dic'
dictionary named 'cif_core.dic' version 2.4.1 from 2010-06-29.

Automatic conversion script
Id: cif_fix_enum 1555 2011-01-17 13:19:09Z saulius 

The following automatic conversions were performed:

'_exptl_crystal_density_meas' value 'not measured' was changed to '?'
- the value is perceived as not measured.

Automatic conversion script
Id: cif_fix_values 3008 2015-01-20 13:52:24Z robertas 
;
_cod_original_sg_symbol_H-M P21/n
_cod_database_code 7205975

loop_
_symmetry_equiv_pos_as_xyz
'x, y, z'
'-x+1/2, y+1/2, -z+1/2'
'-x, -y, -z'
'x-1/2, -y-1/2, z-1/2'

loop_
_atom_site_label
_atom_site_type_symbol
_atom_site_fract_x
_atom_site_fract_y
_atom_site_fract_z
_atom_site_U_iso_or_equiv
_atom_site_adp_type
_atom_site_occupancy
_atom_site_symmetry_multiplicity
_atom_site_calc_flag
_atom_site_refinement_flags
_atom_site_disorder_assembly
_atom_site_disorder_group
C1 C 0.6265(6) 0.2483(3) 1.0869(5) 0.094(2) Uani 1 1 d . . .
H1A H 0.6624 0.2580 1.0457 0.141 Uiso 1 1 calc R . .
H1B H 0.6776 0.2401 1.1532 0.141 Uiso 1 1 calc R . .
H1C H 0.5830 0.2795 1.0889 0.141 Uiso 1 1 calc R . .
C2 C 0.5046(4) 0.1806(2) 1.0977(4) 0.0628(12) Uani 1 1 d . . .
C3 C 0.5011(6) 0.2080(3) 1.1784(5) 0.0866(18) Uani 1 1 d . . .
H3 H 0.5387 0.2414 1.2016 0.104 Uiso 1 1 calc R . .
C4 C 0.4414(8) 0.1857(4) 1.2251(6) 0.110(3) Uani 1 1 d . . .
H4 H 0.4379 0.2049 1.2789 0.132 Uiso 1 1 calc R . .
C5 C 0.3880(6) 0.1366(3) 1.1940(5) 0.093(2) Uani 1 1 d . . .
H5 H 0.3490 0.1219 1.2268 0.112 Uiso 1 1 calc R . .
C6 C 0.3913(4) 0.1079(2) 1.1120(4) 0.0674(14) Uani 1 1 d . . .
C7 C 0.4499(4) 0.1294(2) 1.0610(3) 0.0553(11) Uani 1 1 d . A .
C8 C 0.3402(4) 0.0542(3) 1.0856(5) 0.0760(16) Uani 1 1 d . A .
H8 H 0.3069 0.0407 1.1245 0.091 Uiso 1 1 calc R . .
C9 C 0.2901(7) -0.0346(4) 0.9988(7) 0.140(4) Uani 0.40 1 d P A 1
H9 H 0.3516 -0.0587 1.0354 0.168 Uiso 0.40 1 calc PR A 1
C10 C 0.2578(8) -0.0525(4) 0.9011(9) 0.131(3) Uani 0.40 1 d P A 1
H10A H 0.1854 -0.0407 0.8620 0.157 Uiso 0.40 1 calc PR A 1
H10B H 0.2606 -0.0935 0.8988 0.157 Uiso 0.40 1 calc PR A 1
C19 C 0.2117(13) -0.0554(7) 1.0305(13) 0.084(4) Uani 0.40 1 d P A 1
H19A H 0.2310 -0.0451 1.0988 0.126 Uiso 0.40 1 calc PR A 1
H19B H 0.2074 -0.0959 1.0242 0.126 Uiso 0.40 1 calc PR A 1
H19C H 0.1442 -0.0391 0.9896 0.126 Uiso 0.40 1 calc PR A 1
C9A C 0.2901(7) -0.0346(4) 0.9988(7) 0.140(4) Uani 0.60 1 d P A 2
H9A1 H 0.3424 -0.0608 1.0429 0.168 Uiso 0.60 1 calc PR A 2
H9A2 H 0.2300 -0.0347 1.0164 0.168 Uiso 0.60 1 calc PR A 2
C10A C 0.2578(8) -0.0525(4) 0.9011(9) 0.131(3) Uani 0.60 1 d P A 2
H10C H 0.1924 -0.0309 0.8668 0.157 Uiso 0.60 1 calc PR A 2
C19A C 0.2206(8) -0.1089(4) 0.8866(9) 0.089(3) Uani 0.60 1 d P A 2
H19D H 0.1975 -0.1189 0.8177 0.133 Uiso 0.60 1 calc PR A 2
H19E H 0.1624 -0.1122 0.9055 0.133 Uiso 0.60 1 calc PR A 2
H19F H 0.2765 -0.1338 0.9269 0.133 Uiso 0.60 1 calc PR A 2
C11 C 0.3337(5) -0.0504(2) 0.7833(5) 0.0805(18) Uani 1 1 d . A .
H11 H 0.2937 -0.0829 0.7584 0.097 Uiso 1 1 calc R . .
C12 C 0.3950(4) -0.0308(2) 0.7332(4) 0.0664(14) Uani 1 1 d . . .
C13 C 0.3986(6) -0.0634(3) 0.6540(5) 0.095(2) Uani 1 1 d . . .
H13 H 0.3578 -0.0961 0.6337 0.114 Uiso 1 1 calc R . .
C14 C 0.4598(8) -0.0478(3) 0.6081(5) 0.110(3) Uani 1 1 d . . .
H14 H 0.4611 -0.0698 0.5562 0.132 Uiso 1 1 calc R . .
C15 C 0.5220(7) 0.0012(3) 0.6373(5) 0.097(2) Uani 1 1 d . . .
H15 H 0.5657 0.0111 0.6062 0.116 Uiso 1 1 calc R . .
C16 C 0.5182(5) 0.0343(2) 0.7118(4) 0.0681(13) Uani 1 1 d . . .
C17 C 0.4540(4) 0.0195(2) 0.7617(3) 0.0568(11) Uani 1 1 d . A .
C18 C 0.6461(6) 0.0983(4) 0.7016(6) 0.102(2) Uani 1 1 d . . .
H18A H 0.6809 0.1331 0.7303 0.153 Uiso 1 1 calc R . .
H18B H 0.6076 0.1029 0.6310 0.153 Uiso 1 1 calc R . .
H18C H 0.6978 0.0688 0.7147 0.153 Uiso 1 1 calc R . .
C21 C 0.4917(7) 0.3568(3) 0.8753(7) 0.114(3) Uani 1 1 d . . .
H21A H 0.5206 0.3490 0.8276 0.171 Uiso 1 1 calc R . .
H21B H 0.5479 0.3589 0.9409 0.171 Uiso 1 1 calc R . .
H21C H 0.4544 0.3922 0.8593 0.171 Uiso 1 1 calc R . .
C22 C 0.3727(4) 0.3173(2) 0.9346(4) 0.0611(12) Uani 1 1 d . . .
C23 C 0.3872(5) 0.3616(2) 1.0007(5) 0.0823(17) Uani 1 1 d . . .
H23 H 0.4326 0.3911 1.0031 0.099 Uiso 1 1 calc R . .
C24 C 0.3359(7) 0.3628(3) 1.0626(5) 0.101(2) Uani 1 1 d . . .
H24 H 0.3464 0.3930 1.1061 0.121 Uiso 1 1 calc R . .
C25 C 0.2708(7) 0.3207(3) 1.0605(5) 0.096(2) Uani 1 1 d . . .
H25 H 0.2365 0.3218 1.1030 0.115 Uiso 1 1 calc R . .
C26 C 0.2535(5) 0.2748(2) 0.9954(4) 0.0699(14) Uani 1 1 d . . .
C27 C 0.3032(4) 0.27212(19) 0.9304(4) 0.0566(11) Uani 1 1 d . . .
C28 C 0.1847(6) 0.2304(3) 0.9979(6) 0.094(2) Uani 1 1 d . . .
H28 H 0.1553 0.2337 1.0440 0.113 Uiso 1 1 calc R . .
C29 C 0.1141(8) 0.1411(5) 0.9797(7) 0.172(5) Uani 1 1 d D . .
H29A H 0.1681 0.1161 1.0252 0.206 Uiso 1 1 calc R . .
H29B H 0.0714 0.1559 1.0123 0.206 Uiso 1 1 calc R . .
C30 C 0.0515(6) 0.1137(5) 0.8888(7) 0.171(6) Uani 1 1 d D . .
H30 H 0.0338 0.0757 0.9038 0.206 Uiso 1 1 calc R . .
C31 C 0.0959(4) 0.0700(2) 0.7509(5) 0.0812(19) Uani 1 1 d . . .
H31 H 0.0488 0.0411 0.7470 0.097 Uiso 1 1 calc R . .
C32 C 0.1410(4) 0.06795(19) 0.6806(4) 0.0699(16) Uani 1 1 d . . .
C33 C 0.1120(5) 0.0240(2) 0.6109(6) 0.087(2) Uani 1 1 d . . .
H33 H 0.0649 -0.0036 0.6126 0.104 Uiso 1 1 calc R . .
C34 C 0.1512(6) 0.0208(2) 0.5414(6) 0.099(3) Uani 1 1 d . . .
H34 H 0.1303 -0.0087 0.4955 0.119 Uiso 1 1 calc R . .
C35 C 0.2223(5) 0.0608(2) 0.5370(4) 0.0808(18) Uani 1 1 d . . .
H35 H 0.2491 0.0582 0.4888 0.097 Uiso 1 1 calc R . .
C36 C 0.2531(4) 0.1050(2) 0.6057(4) 0.0644(14) Uani 1 1 d . . .
C37 C 0.2134(4) 0.10950(17) 0.6788(4) 0.0559(12) Uani 1 1 d . . .
C38 C 0.3615(6) 0.1460(3) 0.5316(5) 0.098(2) Uani 1 1 d . . .
H38A H 0.4086 0.1774 0.5412 0.147 Uiso 1 1 calc R . .
H38B H 0.3033 0.1489 0.4673 0.147 Uiso 1 1 calc R . .
H38C H 0.3989 0.1113 0.5353 0.147 Uiso 1 1 calc R . .
C40 C -0.0528(6) 0.1458(7) 0.8282(9) 0.266(11) Uani 1 1 d D . .
H40A H -0.0927 0.1256 0.7677 0.399 Uiso 1 1 calc R . .
H40B H -0.0367 0.1831 0.8124 0.399 Uiso 1 1 calc R . .
H40C H -0.0936 0.1487 0.8671 0.399 Uiso 1 1 calc R . .
C41 C 0.5304(4) 0.2087(2) 0.8013(4) 0.0611(12) Uani 1 1 d . . .
C42 C 0.6372(5) 0.2064(3) 0.8550(6) 0.095(2) Uani 1 1 d . . .
H42 H 0.6664 0.1814 0.9082 0.113 Uiso 1 1 calc R . .
C43 C 0.7018(7) 0.2415(4) 0.8298(10) 0.134(4) Uani 1 1 d . . .
H43 H 0.7749 0.2400 0.8650 0.160 Uiso 1 1 calc R . .
C44 C 0.6568(11) 0.2788(4) 0.7521(11) 0.148(5) Uani 1 1 d . . .
H44 H 0.7000 0.3030 0.7357 0.177 Uiso 1 1 calc R . .
C45 C 0.5488(10) 0.2810(3) 0.6979(7) 0.128(4) Uani 1 1 d . . .
H45 H 0.5196 0.3063 0.6452 0.153 Uiso 1 1 calc R . .
C46 C 0.4846(6) 0.2456(2) 0.7221(5) 0.0838(18) Uani 1 1 d . . .
H46 H 0.4116 0.2465 0.6858 0.101 Uiso 1 1 calc R . .
Cl1 Cl -0.12433(14) -0.04238(7) 0.77384(15) 0.0849(5) Uani 1 1 d . . .
N1 N 0.3359(4) 0.0229(2) 1.0130(4) 0.0705(12) Uani 1 1 d . . .
N2 N 0.3282(3) -0.02761(18) 0.8592(4) 0.0696(12) Uani 1 1 d . . .
N3 N 0.1600(5) 0.1865(2) 0.9422(5) 0.0859(15) Uani 1 1 d . . .
N4 N 0.1131(4) 0.1078(2) 0.8209(4) 0.0791(14) Uani 1 1 d D . .
N5 N 0.4623(3) 0.17315(17) 0.8291(3) 0.0597(10) Uani 1 1 d . . .
H5A H 0.4672 0.1375 0.8118 0.090 Uiso 1 1 calc R . .
H5B H 0.3957 0.1849 0.7979 0.090 Uiso 1 1 calc R . .
H5C H 0.4821 0.1751 0.8947 0.090 Uiso 1 1 calc R . .
Ni1 Ni 0.39318(4) 0.03824(2) 0.92232(4) 0.04943(17) Uani 1 1 d . A .
Ni2 Ni 0.20244(5) 0.16918(2) 0.84258(5) 0.05431(18) Uani 1 1 d . . .
O1 O 0.5613(3) 0.19939(16) 1.0464(3) 0.0735(10) Uani 1 1 d . . .
O2 O 0.4568(2) 0.10540(13) 0.9839(2) 0.0534(7) Uani 1 1 d . . .
O3 O 0.4540(2) 0.05299(13) 0.8339(2) 0.0541(7) Uani 1 1 d . . .
O4 O 0.5742(3) 0.08326(17) 0.7449(3) 0.0758(10) Uani 1 1 d . . .
O5 O 0.4204(3) 0.31260(16) 0.8724(3) 0.0791(11) Uani 1 1 d . . .
O6 O 0.2905(3) 0.23099(13) 0.8658(2) 0.0569(8) Uani 1 1 d . . .
O7 O 0.2449(2) 0.15249(12) 0.7422(2) 0.0540(7) Uani 1 1 d . . .
O8 O 0.3224(3) 0.14647(16) 0.6072(3) 0.0726(10) Uani 1 1 d . . .
O11 O -0.0319(7) -0.0532(4) 0.7789(12) 0.273(7) Uani 1 1 d . . .
O12 O -0.1450(9) 0.0062(5) 0.7204(13) 0.307(8) Uani 1 1 d . . .
O13 O -0.2045(6) -0.0789(4) 0.7195(7) 0.197(4) Uani 1 1 d . . .
O14 O -0.1336(10) -0.0247(8) 0.8528(8) 0.318(9) Uani 1 1 d . . .

loop_
_atom_site_aniso_label
_atom_site_aniso_U_11
_atom_site_aniso_U_22
_atom_site_aniso_U_33
_atom_site_aniso_U_23
_atom_site_aniso_U_13
_atom_site_aniso_U_12
C1 0.097(5) 0.076(4) 0.103(5) -0.024(3) 0.037(4) -0.033(3)
C2 0.065(3) 0.062(3) 0.058(3) 0.001(2) 0.023(2) 0.003(2)
C3 0.105(5) 0.079(4) 0.078(4) -0.009(3) 0.040(4) 0.001(4)
C4 0.139(7) 0.121(6) 0.089(5) -0.003(5) 0.067(5) 0.030(6)
C5 0.109(5) 0.111(5) 0.091(5) 0.017(4) 0.072(4) 0.024(4)
C6 0.058(3) 0.086(4) 0.066(3) 0.019(3) 0.033(3) 0.014(3)
C7 0.049(2) 0.065(3) 0.051(3) 0.010(2) 0.020(2) 0.011(2)
C8 0.060(3) 0.098(4) 0.079(4) 0.032(3) 0.037(3) 0.008(3)
C9 0.127(7) 0.163(8) 0.101(6) 0.040(6) 0.017(5) -0.089(7)
C10 0.126(7) 0.096(5) 0.188(10) -0.010(6) 0.084(7) -0.061(5)
C19 0.083(10) 0.084(10) 0.104(12) 0.017(8) 0.058(9) -0.008(8)
C9A 0.127(7) 0.163(8) 0.101(6) 0.040(6) 0.017(5) -0.089(7)
C10A 0.126(7) 0.096(5) 0.188(10) -0.010(6) 0.084(7) -0.061(5)
C19A 0.072(6) 0.060(5) 0.104(8) 0.011(5) 0.006(6) -0.019(4)
C11 0.064(3) 0.052(3) 0.101(5) -0.003(3) 0.009(3) -0.010(2)
C12 0.067(3) 0.059(3) 0.052(3) -0.001(2) 0.003(2) 0.006(2)
C13 0.114(6) 0.073(4) 0.068(4) -0.009(3) 0.008(4) 0.007(4)
C14 0.169(9) 0.083(5) 0.068(4) -0.013(3) 0.039(5) 0.021(5)
C15 0.144(7) 0.084(4) 0.075(4) 0.006(3) 0.057(4) 0.026(4)
C16 0.079(4) 0.065(3) 0.059(3) 0.005(2) 0.028(3) 0.015(3)
C17 0.053(3) 0.057(2) 0.047(2) 0.003(2) 0.007(2) 0.009(2)
C18 0.106(5) 0.121(6) 0.113(5) 0.000(4) 0.079(5) -0.007(4)
C21 0.138(7) 0.075(4) 0.158(7) -0.037(4) 0.091(6) -0.055(4)
C22 0.063(3) 0.049(2) 0.069(3) -0.017(2) 0.024(3) 0.001(2)
C23 0.093(4) 0.059(3) 0.085(4) -0.022(3) 0.028(4) -0.004(3)
C24 0.138(7) 0.080(4) 0.087(5) -0.031(4) 0.048(5) 0.005(4)
C25 0.130(6) 0.087(4) 0.086(4) -0.016(4) 0.062(4) 0.014(4)
C26 0.085(4) 0.062(3) 0.072(3) -0.002(2) 0.042(3) 0.010(3)
C27 0.061(3) 0.050(2) 0.056(3) -0.002(2) 0.021(2) 0.008(2)
C28 0.119(6) 0.084(4) 0.115(5) 0.000(4) 0.085(5) 0.010(4)
C29 0.234(14) 0.140(8) 0.232(13) -0.056(9) 0.187(12) -0.078(9)
C30 0.103(6) 0.295(16) 0.118(7) 0.048(8) 0.048(6) -0.095(9)
C31 0.055(3) 0.061(3) 0.099(5) 0.015(3) 0.003(3) -0.015(2)
C32 0.052(3) 0.042(2) 0.080(4) 0.000(2) -0.009(3) -0.002(2)
C33 0.068(4) 0.051(3) 0.100(5) -0.012(3) -0.006(4) -0.007(2)
C34 0.084(4) 0.050(3) 0.106(5) -0.032(3) -0.018(4) 0.003(3)
C35 0.076(4) 0.066(3) 0.067(3) -0.022(3) -0.003(3) 0.016(3)
C36 0.061(3) 0.048(2) 0.060(3) -0.008(2) 0.001(2) 0.006(2)
C37 0.045(2) 0.041(2) 0.060(3) -0.0032(19) 0.000(2) 0.0018(17)
C38 0.124(6) 0.101(5) 0.078(4) -0.006(4) 0.052(4) 0.007(4)
C40 0.068(6) 0.42(3) 0.298(18) 0.211(19) 0.064(9) 0.071(10)
C41 0.065(3) 0.054(3) 0.078(3) -0.009(2) 0.044(3) -0.014(2)
C42 0.061(4) 0.098(5) 0.131(6) -0.020(4) 0.046(4) -0.013(3)
C43 0.095(6) 0.118(7) 0.223(12) -0.060(7) 0.100(7) -0.043(5)
C44 0.198(12) 0.108(7) 0.232(13) -0.072(8) 0.183(11) -0.083(8)
C45 0.205(11) 0.087(5) 0.141(8) 0.001(5) 0.121(8) -0.041(6)
C46 0.117(5) 0.067(3) 0.089(4) 0.003(3) 0.065(4) -0.012(3)
Cl1 0.0842(10) 0.0725(9) 0.1230(13) -0.0181(8) 0.0679(10) -0.0154(7)
N1 0.059(3) 0.077(3) 0.075(3) 0.023(2) 0.028(2) -0.007(2)
N2 0.050(2) 0.052(2) 0.098(3) 0.003(2) 0.021(2) -0.0104(17)
N3 0.092(4) 0.075(3) 0.120(4) 0.009(3) 0.073(3) -0.001(3)
N4 0.061(3) 0.070(3) 0.090(3) 0.009(3) 0.015(2) -0.016(2)
N5 0.058(2) 0.064(2) 0.061(2) 0.0010(19) 0.028(2) -0.0154(18)
Ni1 0.0369(3) 0.0485(3) 0.0572(3) 0.0110(2) 0.0138(2) -0.0014(2)
Ni2 0.0430(3) 0.0488(3) 0.0688(4) 0.0027(3) 0.0208(3) -0.0030(2)
O1 0.085(3) 0.068(2) 0.068(2) -0.0157(17) 0.032(2) -0.0239(19)
O2 0.0551(18) 0.0576(17) 0.0516(17) 0.0029(14) 0.0262(15) -0.0062(14)
O3 0.0507(17) 0.0500(16) 0.0608(19) -0.0012(14) 0.0224(15) -0.0034(13)
O4 0.088(3) 0.078(2) 0.080(3) 0.000(2) 0.053(2) 0.000(2)
O5 0.087(3) 0.062(2) 0.103(3) -0.032(2) 0.053(2) -0.0290(19)
O6 0.0574(18) 0.0505(16) 0.067(2) -0.0146(14) 0.0302(16) -0.0082(14)
O7 0.0518(17) 0.0454(15) 0.0583(18) -0.0058(13) 0.0162(15) -0.0092(13)
O8 0.079(3) 0.072(2) 0.065(2) -0.0163(18) 0.027(2) -0.0019(19)
O11 0.130(6) 0.207(9) 0.54(2) -0.162(12) 0.192(10) -0.044(6)
O12 0.197(10) 0.149(8) 0.49(2) 0.067(11) 0.056(12) -0.020(8)
O13 0.156(6) 0.180(7) 0.263(9) -0.063(7) 0.095(7) -0.103(6)
O14 0.282(13) 0.57(3) 0.173(8) -0.117(12) 0.163(9) -0.143(15)

loop_
_atom_type_symbol
_atom_type_description
_atom_type_scat_dispersion_real
_atom_type_scat_dispersion_imag
_atom_type_scat_source
C C 0.0033 0.0016 'International Tables Vol C Tables 4.2.6.8 and 6.1.1.4'
H H 0.0000 0.0000 'International Tables Vol C Tables 4.2.6.8 and 6.1.1.4'
Cl Cl 0.1484 0.1585 'International Tables Vol C Tables 4.2.6.8 and 6.1.1.4'
N N 0.0061 0.0033 'International Tables Vol C Tables 4.2.6.8 and 6.1.1.4'
Ni Ni 0.3393 1.1124 'International Tables Vol C Tables 4.2.6.8 and 6.1.1.4'
O O 0.0106 0.0060 'International Tables Vol C Tables 4.2.6.8 and 6.1.1.4'

loop_
_geom_angle_atom_site_label_1
_geom_angle_atom_site_label_2
_geom_angle_atom_site_label_3
_geom_angle
_geom_angle_site_symmetry_1
_geom_angle_site_symmetry_3
_geom_angle_publ_flag
O1 C1 H1A 109.5 . . ?
O1 C1 H1B 109.5 . . ?
H1A C1 H1B 109.5 . . ?
O1 C1 H1C 109.5 . . ?
H1A C1 H1C 109.5 . . ?
H1B C1 H1C 109.5 . . ?
O1 C2 C3 124.0(5) . . ?
O1 C2 C7 114.0(4) . . ?
C3 C2 C7 122.0(6) . . ?
C2 C3 C4 119.7(7) . . ?
C2 C3 H3 120.1 . . ?
C4 C3 H3 120.1 . . ?
C5 C4 C3 121.0(7) . . ?
C5 C4 H4 119.5 . . ?
C3 C4 H4 119.5 . . ?
C4 C5 C6 120.0(6) . . ?
C4 C5 H5 120.0 . . ?
C6 C5 H5 120.0 . . ?
C5 C6 C7 121.0(6) . . ?
C5 C6 C8 118.5(6) . . ?
C7 C6 C8 120.4(5) . . ?
O2 C7 C6 124.9(5) . . ?
O2 C7 C2 118.8(4) . . ?
C6 C7 C2 116.2(5) . . ?
N1 C8 C6 126.0(5) . . ?
N1 C8 H8 117.0 . . ?
C6 C8 H8 117.0 . . ?
C10 C9 C19 105.7(10) . . ?
C10 C9 N1 111.3(6) . . ?
C19 C9 N1 127.4(12) . . ?
C10 C9 H9 103.2 . . ?
C19 C9 H9 103.2 . . ?
N1 C9 H9 103.2 . . ?
C9 C10 N2 109.1(6) . . ?
C9 C10 H10A 109.9 . . ?
N2 C10 H10A 109.9 . . ?
C9 C10 H10B 109.9 . . ?
N2 C10 H10B 109.9 . . ?
H10A C10 H10B 108.3 . . ?
C9 C19 H19A 109.5 . . ?
C9 C19 H19B 109.5 . . ?
H19A C19 H19B 109.5 . . ?
C9 C19 H19C 109.5 . . ?
H19A C19 H19C 109.5 . . ?
H19B C19 H19C 109.5 . . ?
H19D C19A H19E 109.5 . . ?
H19D C19A H19F 109.5 . . ?
H19E C19A H19F 109.5 . . ?
N2 C11 C12 126.0(5) . . ?
N2 C11 H11 117.0 . . ?
C12 C11 H11 117.0 . . ?
C17 C12 C13 119.5(6) . . ?
C17 C12 C11 121.5(5) . . ?
C13 C12 C11 119.0(6) . . ?
C14 C13 C12 120.8(7) . . ?
C14 C13 H13 119.6 . . ?
C12 C13 H13 119.6 . . ?
C13 C14 C15 120.7(7) . . ?
C13 C14 H14 119.7 . . ?
C15 C14 H14 119.7 . . ?
C16 C15 C14 119.8(7) . . ?
C16 C15 H15 120.1 . . ?
C14 C15 H15 120.1 . . ?
C15 C16 O4 124.5(6) . . ?
C15 C16 C17 121.3(6) . . ?
O4 C16 C17 114.3(4) . . ?
O3 C17 C12 123.5(5) . . ?
O3 C17 C16 118.7(4) . . ?
C12 C17 C16 117.8(5) . . ?
O4 C18 H18A 109.5 . . ?
O4 C18 H18B 109.5 . . ?
H18A C18 H18B 109.5 . . ?
O4 C18 H18C 109.5 . . ?
H18A C18 H18C 109.5 . . ?
H18B C18 H18C 109.5 . . ?
O5 C21 H21A 109.5 . . ?
O5 C21 H21B 109.5 . . ?
H21A C21 H21B 109.5 . . ?
O5 C21 H21C 109.5 . . ?
H21A C21 H21C 109.5 . . ?
H21B C21 H21C 109.5 . . ?
O5 C22 C23 125.1(5) . . ?
O5 C22 C27 115.2(4) . . ?
C23 C22 C27 119.7(5) . . ?
C24 C23 C22 121.2(6) . . ?
C24 C23 H23 119.4 . . ?
C22 C23 H23 119.4 . . ?
C25 C24 C23 120.2(6) . . ?
C25 C24 H24 119.9 . . ?
C23 C24 H24 119.9 . . ?
C24 C25 C26 120.9(7) . . ?
C24 C25 H25 119.5 . . ?
C26 C25 H25 119.5 . . ?
C27 C26 C25 120.8(6) . . ?
C27 C26 C28 120.7(5) . . ?
C25 C26 C28 118.5(6) . . ?
O6 C27 C26 124.9(5) . . ?
O6 C27 C22 118.0(4) . . ?
C26 C27 C22 117.1(4) . . ?
N3 C28 C26 125.7(6) . . ?
N3 C28 H28 117.1 . . ?
C26 C28 H28 117.1 . . ?
C30 C29 N3 99.8(7) . . ?
C30 C29 H29A 111.8 . . ?
N3 C29 H29A 111.8 . . ?
C30 C29 H29B 111.8 . . ?
N3 C29 H29B 111.8 . . ?
H29A C29 H29B 109.5 . . ?
C29 C30 C40 112.5(8) . . ?
C29 C30 N4 111.1(6) . . ?
C40 C30 N4 107.6(5) . . ?
C29 C30 H30 108.5 . . ?
C40 C30 H30 108.5 . . ?
N4 C30 H30 108.5 . . ?
N4 C31 C32 127.5(5) . . ?
N4 C31 H31 116.3 . . ?
C32 C31 H31 116.3 . . ?
C33 C32 C37 119.6(7) . . ?
C33 C32 C31 118.8(6) . . ?
C37 C32 C31 121.6(5) . . ?
C34 C33 C32 121.0(6) . . ?
C34 C33 H33 119.5 . . ?
C32 C33 H33 119.5 . . ?
C33 C34 C35 121.2(6) . . ?
C33 C34 H34 119.4 . . ?
C35 C34 H34 119.4 . . ?
C34 C35 C36 119.2(7) . . ?
C34 C35 H35 120.4 . . ?
C36 C35 H35 120.4 . . ?
O8 C36 C35 123.5(6) . . ?
O8 C36 C37 115.5(4) . . ?
C35 C36 C37 121.1(6) . . ?
O7 C37 C36 118.7(4) . . ?
O7 C37 C32 123.2(5) . . ?
C36 C37 C32 118.0(5) . . ?
O8 C38 H38A 109.5 . . ?
O8 C38 H38B 109.5 . . ?
H38A C38 H38B 109.5 . . ?
O8 C38 H38C 109.5 . . ?
H38A C38 H38C 109.5 . . ?
H38B C38 H38C 109.5 . . ?
C30 C40 H40A 109.5 . . ?
C30 C40 H40B 109.5 . . ?
H40A C40 H40B 109.5 . . ?
C30 C40 H40C 109.5 . . ?
H40A C40 H40C 109.5 . . ?
H40B C40 H40C 109.5 . . ?
C42 C41 C46 121.6(6) . . ?
C42 C41 N5 119.7(6) . . ?
C46 C41 N5 118.6(5) . . ?
C41 C42 C43 119.5(9) . . ?
C41 C42 H42 120.3 . . ?
C43 C42 H42 120.3 . . ?
C44 C43 C42 119.2(9) . . ?
C44 C43 H43 120.4 . . ?
C42 C43 H43 120.4 . . ?
C43 C44 C45 121.2(8) . . ?
C43 C44 H44 119.4 . . ?
C45 C44 H44 119.4 . . ?
C46 C45 C44 119.7(9) . . ?
C46 C45 H45 120.1 . . ?
C44 C45 H45 120.1 . . ?
C45 C46 C41 118.8(8) . . ?
C45 C46 H46 120.6 . . ?
C41 C46 H46 120.6 . . ?
O11 Cl1 O14 118.9(9) . . ?
O11 Cl1 O12 99.8(9) . . ?
O14 Cl1 O12 100.0(11) . . ?
O11 Cl1 O13 117.3(6) . . ?
O14 Cl1 O13 111.7(7) . . ?
O12 Cl1 O13 105.5(7) . . ?
C8 N1 C9 121.1(6) . . ?
C8 N1 Ni1 127.1(4) . . ?
C9 N1 Ni1 111.5(6) . . ?
C11 N2 C10 119.3(6) . . ?
C11 N2 Ni1 127.3(4) . . ?
C10 N2 Ni1 113.3(5) . . ?
C28 N3 C29 113.2(6) . . ?
C28 N3 Ni2 127.1(5) . . ?
C29 N3 Ni2 118.1(5) . . ?
C31 N4 C30 126.4(6) . . ?
C31 N4 Ni2 124.1(5) . . ?
C30 N4 Ni2 109.0(5) . . ?
C41 N5 H5A 109.5 . . ?
C41 N5 H5B 109.5 . . ?
H5A N5 H5B 109.5 . . ?
C41 N5 H5C 109.5 . . ?
H5A N5 H5C 109.5 . . ?
H5B N5 H5C 109.5 . . ?
N2 Ni1 N1 86.1(2) . . ?
N2 Ni1 O3 94.23(19) . . ?
N1 Ni1 O3 178.49(17) . . ?
N2 Ni1 O2 178.89(18) . . ?
N1 Ni1 O2 94.25(19) . . ?
O3 Ni1 O2 85.41(13) . . ?
N3 Ni2 O6 94.7(2) . . ?
N3 Ni2 O7 179.50(19) . . ?
O6 Ni2 O7 84.89(13) . . ?
N3 Ni2 N4 84.1(2) . . ?
O6 Ni2 N4 178.9(2) . . ?
O7 Ni2 N4 96.2(2) . . ?
C2 O1 C1 116.0(5) . . ?
C7 O2 Ni1 127.0(3) . . ?
C17 O3 Ni1 127.1(3) . . ?
C16 O4 C18 116.7(5) . . ?
C22 O5 C21 116.9(5) . . ?
C27 O6 Ni2 126.7(3) . . ?
C37 O7 Ni2 127.4(3) . . ?
C36 O8 C38 118.3(5) . . ?

loop_
_geom_bond_atom_site_label_1
_geom_bond_atom_site_label_2
_geom_bond_distance
_geom_bond_site_symmetry_2
_geom_bond_publ_flag
C1 O1 1.436(6) . ?
C1 H1A 0.9600 . ?
C1 H1B 0.9600 . ?
C1 H1C 0.9600 . ?
C2 O1 1.371(7) . ?
C2 C3 1.372(8) . ?
C2 C7 1.412(7) . ?
C3 C4 1.381(11) . ?
C3 H3 0.9300 . ?
C4 C5 1.351(11) . ?
C4 H4 0.9300 . ?
C5 C6 1.403(9) . ?
C5 H5 0.9300 . ?
C6 C7 1.411(7) . ?
C6 C8 1.425(9) . ?
C7 O2 1.308(6) . ?
C8 N1 1.281(8) . ?
C8 H8 0.9300 . ?
C9 C10 1.385(13) . ?
C9 C19 1.436(15) . ?
C9 N1 1.478(9) . ?
C9 H9 0.9800 . ?
C10 N2 1.478(9) . ?
C10 H10A 0.9700 . ?
C10 H10B 0.9700 . ?
C19 H19A 0.9600 . ?
C19 H19B 0.9600 . ?
C19 H19C 0.9600 . ?
C19A H19D 0.9600 . ?
C19A H19E 0.9600 . ?
C19A H19F 0.9600 . ?
C11 N2 1.271(8) . ?
C11 C12 1.417(9) . ?
C11 H11 0.9300 . ?
C12 C17 1.405(7) . ?
C12 C13 1.416(9) . ?
C13 C14 1.339(11) . ?
C13 H13 0.9300 . ?
C14 C15 1.401(11) . ?
C14 H14 0.9300 . ?
C15 C16 1.365(8) . ?
C15 H15 0.9300 . ?
C16 O4 1.366(7) . ?
C16 C17 1.415(8) . ?
C17 O3 1.325(6) . ?
C18 O4 1.433(7) . ?
C18 H18A 0.9600 . ?
C18 H18B 0.9600 . ?
C18 H18C 0.9600 . ?
C21 O5 1.427(7) . ?
C21 H21A 0.9600 . ?
C21 H21B 0.9600 . ?
C21 H21C 0.9600 . ?
C22 O5 1.339(6) . ?
C22 C23 1.387(7) . ?
C22 C27 1.423(7) . ?
C23 C24 1.370(10) . ?
C23 H23 0.9300 . ?
C24 C25 1.336(11) . ?
C24 H24 0.9300 . ?
C25 C26 1.402(8) . ?
C25 H25 0.9300 . ?
C26 C27 1.394(7) . ?
C26 C28 1.430(9) . ?
C27 O6 1.319(5) . ?
C28 N3 1.278(9) . ?
C28 H28 0.9300 . ?
C29 C30 1.417(13) . ?
C29 N3 1.468(10) . ?
C29 H29A 0.9700 . ?
C29 H29B 0.9700 . ?
C30 C40 1.549(15) . ?
C30 N4 1.567(10) . ?
C30 H30 0.9800 . ?
C31 N4 1.310(8) . ?
C31 C32 1.416(9) . ?
C31 H31 0.9300 . ?
C32 C33 1.398(8) . ?
C32 C37 1.413(7) . ?
C33 C34 1.347(10) . ?
C33 H33 0.9300 . ?
C34 C35 1.387(10) . ?
C34 H34 0.9300 . ?
C35 C36 1.391(7) . ?
C35 H35 0.9300 . ?
C36 O8 1.367(7) . ?
C36 C37 1.402(8) . ?
C37 O7 1.326(5) . ?
C38 O8 1.428(7) . ?
C38 H38A 0.9600 . ?
C38 H38B 0.9600 . ?
C38 H38C 0.9600 . ?
C40 H40A 0.9600 . ?
C40 H40B 0.9600 . ?
C40 H40C 0.9600 . ?
C41 C42 1.363(8) . ?
C41 C46 1.384(8) . ?
C41 N5 1.445(6) . ?
C42 C43 1.380(12) . ?
C42 H42 0.9300 . ?
C43 C44 1.373(16) . ?
C43 H43 0.9300 . ?
C44 C45 1.377(15) . ?
C44 H44 0.9300 . ?
C45 C46 1.372(10) . ?
C45 H45 0.9300 . ?
C46 H46 0.9300 . ?
Cl1 O11 1.279(7) . ?
Cl1 O14 1.292(9) . ?
Cl1 O12 1.354(12) . ?
Cl1 O13 1.373(6) . ?
N1 Ni1 1.851(5) . ?
N2 Ni1 1.845(4) . ?
N3 Ni2 1.840(5) . ?
N4 Ni2 1.849(4) . ?
N5 H5A 0.8900 . ?
N5 H5B 0.8900 . ?
N5 H5C 0.8900 . ?
Ni1 O3 1.855(3) . ?
Ni1 O2 1.859(3) . ?
Ni2 O6 1.843(3) . ?
Ni2 O7 1.847(3) . ?
